data_7126487
loop_
_publ_author_name
'Chen, Jing'
'Chao, Meng-Yao'
'Yan Liu, ?'
'Xu, Bo-Wei'
'Zhang, Wen-Hua'
'Young, David J.'

_publ_section_title
;
 An N,N'-diethylformamide solvent-induced conversion cascade within a
 metal-organic framework single crystal.
;
_journal_issue 44
_journal_name_full 'Chemical communications (Cambridge, England)'
_journal_page_first 5877
_journal_page_last 5880
_journal_paper_doi 10.1039/d0cc02420a
_journal_volume 56
_journal_year 2020
_chemical_formula_sum 'C83.5 H62.1 Cd3 N5.1 O13.5'
_chemical_formula_weight 1690.08
_space_group_crystal_system triclinic
_space_group_IT_number 2
_space_group_name_Hall '-P 1'
_space_group_name_H-M_alt 'P -1'
_atom_sites_solution_hydrogens geom
_audit_creation_method SHELXL-2016/6
_audit_update_record
;
2020-01-17 deposited with the CCDC.	2020-04-28 downloaded from the CCDC.
;
_cell_angle_alpha 90.241(5)
_cell_angle_beta 110.656(5)
_cell_angle_gamma 117.102(4)
_cell_formula_units_Z 2
_cell_length_a 16.377(3)
_cell_length_b 17.024(4)
_cell_length_c 20.123(4)
_cell_measurement_reflns_used 692
_cell_measurement_temperature 296(2)
_cell_measurement_theta_max 24.71
_cell_measurement_theta_min 2.91
_cell_volume 4580.7(17)
_computing_structure_refinement 'SHELXL-2016/6 (Sheldrick, 2016)'
_computing_structure_solution 'SHELXT 2014/5 (Sheldrick, 2014)'
_diffrn_ambient_temperature 296(2)
_diffrn_measured_fraction_theta_full 0.999
_diffrn_measured_fraction_theta_max 0.999
_diffrn_measurement_device_type 'Bruker APEX-II CCD'
_diffrn_measurement_method '\f and \w scans'
_diffrn_radiation_type MoK\a
_diffrn_radiation_wavelength 0.71073
_diffrn_reflns_av_R_equivalents 0.0700
_diffrn_reflns_av_unetI/netI 0.0563
_diffrn_reflns_Laue_measured_fraction_full 0.999
_diffrn_reflns_Laue_measured_fraction_max 0.999
_diffrn_reflns_limit_h_max 19
_diffrn_reflns_limit_h_min -19
_diffrn_reflns_limit_k_max 20
_diffrn_reflns_limit_k_min -20
_diffrn_reflns_limit_l_max 24
_diffrn_reflns_limit_l_min -24
_diffrn_reflns_number 100338
_diffrn_reflns_point_group_measured_fraction_full 0.999
_diffrn_reflns_point_group_measured_fraction_max 0.999
_diffrn_reflns_theta_full 25.242
_diffrn_reflns_theta_max 25.681
_diffrn_reflns_theta_min 2.207
_diffrn_standards_decay_% 0
_diffrn_standards_interval_count 0
_diffrn_standards_number 0
_exptl_absorpt_coefficient_mu 0.746
_exptl_absorpt_correction_T_max 0.894
_exptl_absorpt_correction_T_min 0.836
_exptl_absorpt_correction_type multi-scan
_exptl_absorpt_process_details
;
 Sheldrick, G.M. SADABS (Program for Scaling and Correction of Area Detector
 Data), version 2008/1; University of G\"ottingen: G\"ottingen, Germany, 2008.
;
_exptl_crystal_colour colourless
_exptl_crystal_density_diffrn 1.225
_exptl_crystal_description block
_exptl_crystal_F_000 1702
_exptl_crystal_size_max 0.250
_exptl_crystal_size_mid 0.200
_exptl_crystal_size_min 0.150
_refine_diff_density_max 2.995
_refine_diff_density_min -3.815
_refine_diff_density_rms 0.196
_refine_ls_extinction_method none
_refine_ls_goodness_of_fit_ref 1.127
_refine_ls_hydrogen_treatment constr
_refine_ls_matrix_type full
_refine_ls_number_parameters 931
_refine_ls_number_reflns 17387
_refine_ls_number_restraints 204
_refine_ls_restrained_S_all 1.122
_refine_ls_R_factor_all 0.1627
_refine_ls_R_factor_gt 0.1305
_refine_ls_shift/su_max 0.000
_refine_ls_shift/su_mean 0.000
_refine_ls_structure_factor_coef Fsqd
_refine_ls_weighting_details 'w=1/[\s^2^(Fo^2^)+(0.0284P)^2^+149.5692P] where P=(Fo^2^+2Fc^2^)/3'
_refine_ls_weighting_scheme calc
_refine_ls_wR_factor_gt 0.2806
_refine_ls_wR_factor_ref 0.2999
_reflns_Friedel_coverage 0.000
_reflns_number_gt 12520
_reflns_number_total 17387
_reflns_threshold_expression 'I > 2\s(I)'
_cod_data_source_file d0cc02420a2.cif
_cod_data_source_block CD3-120S
_cod_depositor_comments 'Adding full bibliography for 7126483--7126489.cif.'
_cod_original_cell_volume 4580.8(17)
_cod_original_formula_sum 'C83.50 H62.10 Cd3 N5.10 O13.50'
_cod_database_code 7126487
_publcif_datablock.id {900f3e82-8494-4516-b57b-0d8cd0e43131}

_shelx_shelxl_version_number 2016/6
_shelx_space_group_comment
;
The symmetry employed for this shelxl refinement is uniquely defined
by the following loop, which should always be used as a source of
symmetry information in preference to the above space-group names.
They are only intended as comments.
;
_shelx_estimated_absorpt_t_min 0.836
_shelx_estimated_absorpt_t_max 0.896
_publcif_funding_html
;
;

loop_
_space_group_symop_operation_xyz
'x, y, z'
'-x, -y, -z'

loop_
_atom_site_label
_atom_site_type_symbol
_atom_site_fract_x
_atom_site_fract_y
_atom_site_fract_z
_atom_site_U_iso_or_equiv
_atom_site_adp_type
_atom_site_occupancy
_atom_site_site_symmetry_order
_atom_site_calc_flag
_atom_site_refinement_flags_posn
_atom_site_refinement_flags_adp
_atom_site_refinement_flags_occupancy
_atom_site_disorder_assembly
_atom_site_disorder_group
Cd1 Cd 0.17958(6) 0.38237(6) 0.55602(6) 0.0336(2) Uani 1 1 d . . . . .
Cd2 Cd 0.27571(7) 0.29291(7) 0.73828(6) 0.0334(2) Uani 1 1 d . . . . .
Cd3 Cd 0.36133(7) 0.20051(7) 0.91942(6) 0.0442(3) Uani 1 1 d . . . . .
O1 O 0.0823(6) 0.3392(7) 0.6165(6) 0.0488(16) Uani 1 1 d . . . . .
O2 O 0.1121(6) 0.2479(7) 0.6901(6) 0.0488(16) Uani 1 1 d . . . . .
O3 O -0.8017(8) 0.2668(7) 0.5098(5) 0.051(3) Uani 1 1 d . . . . .
O4 O -0.7120(6) 0.3296(6) 0.6260(5) 0.034(2) Uani 1 1 d . . . . .
O5 O -0.6978(7) -0.4874(6) 0.5425(6) 0.0477(15) Uani 1 1 d . . . . .
O6 O -0.7901(7) -0.4727(6) 0.5914(6) 0.0477(15) Uani 1 1 d . . . . .
O7 O 0.4362(7) 0.3234(8) 0.7875(6) 0.061(3) Uani 1 1 d . . . . .
O8 O 0.4557(8) 0.2268(7) 0.8561(6) 0.052(3) Uani 1 1 d . . . . .
O9 O 1.3363(10) 1.0586(8) 0.9288(10) 0.090(5) Uani 1 1 d . . . . .
O10 O 1.2003(13) 1.0441(9) 0.8433(11) 0.111(6) Uani 1 1 d . . . . .
O11 O 1.2687(7) 0.2673(7) 0.8508(5) 0.045(2) Uani 1 1 d . . . . .
O12 O 1.3812(12) 0.3497(12) 0.9588(7) 0.108(6) Uani 1 1 d . . . . .
N1 N 0.0558(7) 0.3595(7) 0.4469(7) 0.041(3) Uani 1 1 d . . . . .
N2 N -0.4881(8) 0.2557(8) 0.0242(7) 0.045(3) Uani 1 1 d . . . . .
C1 C 0.0065(11) 0.4038(11) 0.4357(9) 0.055(4) Uani 1 1 d . . . . .
H1A H 0.023931 0.446572 0.474288 0.066 Uiso 1 1 calc R U . . .
C2 C -0.0685(10) 0.3925(12) 0.3721(10) 0.058(4) Uani 1 1 d . . . . .
H2A H -0.097700 0.429131 0.366554 0.070 Uiso 1 1 calc R U . . .
C3 C -0.0997(12) 0.3246(12) 0.3161(9) 0.060(4) Uani 1 1 d . . . . .
C4 C -0.0518(14) 0.2749(15) 0.3256(10) 0.075(6) Uani 1 1 d . . . . .
H4A H -0.069442 0.230595 0.288081 0.090 Uiso 1 1 calc R U . . .
C5 C 0.0213(14) 0.2914(13) 0.3905(9) 0.067(5) Uani 1 1 d . . . . .
H5A H 0.050472 0.254605 0.397639 0.081 Uiso 1 1 calc R U . . .
C6 C -0.1860(13) 0.2987(15) 0.2447(10) 0.071(5) Uani 1 1 d . . . . .
H6A H -0.208898 0.245386 0.214101 0.085 Uiso 1 1 calc R U . . .
C7 C -0.2302(11) 0.3451(12) 0.2230(10) 0.063(5) Uani 1 1 d . . . . .
H7A H -0.206861 0.400151 0.251365 0.076 Uiso 1 1 calc R U . . .
C8 C -0.3213(11) 0.3107(14) 0.1508(11) 0.071(5) Uani 1 1 d . . . . .
C9 C -0.3476(14) 0.3695(14) 0.1185(12) 0.084(7) Uani 1 1 d . . . . .
H9A H -0.309310 0.430481 0.139415 0.101 Uiso 1 1 calc R U . . .
C10 C -0.4316(13) 0.3395(13) 0.0541(11) 0.079(6) Uani 1 1 d . . . . .
H10A H -0.447463 0.381347 0.031926 0.095 Uiso 1 1 calc R U . . .
C11 C -0.4680(15) 0.1933(17) 0.0527(10) 0.085(7) Uani 1 1 d . . . . .
H11A H -0.509223 0.132556 0.031535 0.102 Uiso 1 1 calc R U . . .
C12 C -0.3789(14) 0.2245(14) 0.1180(11) 0.072(5) Uani 1 1 d . . . . .
H12A H -0.360967 0.182663 0.138108 0.086 Uiso 1 1 calc R U . . .
C30 C 0.0562(10) 0.2753(10) 0.6493(9) 0.0488(16) Uani 1 1 d . . . . .
C31 C -0.0512(8) 0.2256(8) 0.6382(8) 0.035(3) Uani 1 1 d . . . . .
C32 C -0.1161(9) 0.2535(9) 0.5955(8) 0.043(4) Uani 1 1 d . . . . .
H32A H -0.093374 0.302974 0.574039 0.052 Uiso 1 1 calc R U . . .
C33 C -0.2155(9) 0.2062(10) 0.5855(10) 0.052(4) Uani 1 1 d . . . . .
H33A H -0.259398 0.223722 0.555218 0.062 Uiso 1 1 calc R U . . .
C34 C -0.2534(9) 0.1338(9) 0.6184(9) 0.046(4) Uani 1 1 d . . . . .
C35 C -0.1857(9) 0.1095(10) 0.6618(9) 0.047(4) Uani 1 1 d . . . . .
H35A H -0.206840 0.062437 0.685789 0.057 Uiso 1 1 calc R U . . .
C36 C -0.0877(10) 0.1537(10) 0.6700(9) 0.051(4) Uani 1 1 d . . . . .
H36A H -0.044513 0.134206 0.698239 0.061 Uiso 1 1 calc R U . . .
C37 C -0.7332(9) 0.2770(8) 0.5698(8) 0.036(3) Uani 1 1 d . . . . .
C38 C -0.6782(9) 0.2274(8) 0.5729(8) 0.035(3) Uani 1 1 d . . . . .
C39 C -0.7191(9) 0.1483(8) 0.5252(8) 0.037(3) Uani 1 1 d . . . . .
H39A H -0.783155 0.125389 0.489297 0.044 Uiso 1 1 calc R U . . .
C40 C -0.6665(9) 0.1019(8) 0.5297(8) 0.041(3) Uani 1 1 d . . . . .
H40A H -0.695941 0.047801 0.497805 0.049 Uiso 1 1 calc R U . . .
C41 C -0.5690(9) 0.1372(8) 0.5826(8) 0.038(3) Uani 1 1 d . . . . .
C42 C -0.5284(9) 0.2164(8) 0.6315(9) 0.042(4) Uani 1 1 d . . . . .
H42A H -0.464375 0.239198 0.667401 0.051 Uiso 1 1 calc R U . . .
C43 C -0.5811(10) 0.2624(9) 0.6279(8) 0.041(3) Uani 1 1 d . . . . .
H43A H -0.553038 0.315169 0.661090 0.049 Uiso 1 1 calc R U . . .
C44 C -0.7192(10) -0.4366(9) 0.5699(9) 0.0477(15) Uani 1 1 d . . . . .
C45 C -0.6626(9) -0.3379(8) 0.5766(8) 0.035(3) Uani 1 1 d . . . . .
C46 C -0.5874(11) -0.3002(9) 0.5526(9) 0.047(4) Uani 1 1 d . . . . .
H46A H -0.569657 -0.336781 0.533241 0.056 Uiso 1 1 calc R U . . .
C47 C -0.5373(9) -0.2083(8) 0.5569(8) 0.042(3) Uani 1 1 d . . . . .
H47A H -0.486286 -0.183619 0.540248 0.050 Uiso 1 1 calc R U . . .
C48 C -0.5622(9) -0.1521(8) 0.5859(8) 0.036(3) Uani 1 1 d . . . . .
C49 C -0.6373(10) -0.1909(8) 0.6112(9) 0.046(4) Uani 1 1 d . . . . .
H49A H -0.653971 -0.154622 0.632047 0.055 Uiso 1 1 calc R U . . .
C50 C -0.6863(10) -0.2803(8) 0.6059(9) 0.0477(15) Uani 1 1 d . . . . .
H50A H -0.737655 -0.304924 0.622147 0.057 Uiso 1 1 calc R U . . .
C51 C -0.3601(9) 0.0848(8) 0.6074(8) 0.0374(18) Uani 1 1 d . . . . .
C52 C -0.4136(9) 0.1311(8) 0.6015(8) 0.0374(18) Uani 1 1 d . . . . .
H52A H -0.380668 0.193367 0.606143 0.045 Uiso 1 1 calc R U . . .
C53 C -0.5151(9) 0.0863(8) 0.5887(8) 0.0374(18) Uani 1 1 d . . . . .
C54 C -0.5611(9) -0.0049(8) 0.5818(8) 0.039(3) Uani 1 1 d . . . . .
H54A H -0.629083 -0.036036 0.571936 0.047 Uiso 1 1 calc R U . . .
C55 C -0.5100(9) -0.0535(8) 0.5888(9) 0.041(3) Uani 1 1 d . . . . .
C56 C -0.4093(10) -0.0058(8) 0.6023(8) 0.040(3) Uani 1 1 d . . . . .
H56A H -0.373870 -0.036995 0.608130 0.049 Uiso 1 1 calc R U . . .
C57 C 0.4861(11) 0.2936(11) 0.8289(8) 0.048(4) Uani 1 1 d . . . . .
C58 C 0.5971(10) 0.3427(10) 0.8438(8) 0.041(3) Uani 1 1 d . . . . .
C59 C 0.6618(12) 0.3109(13) 0.8834(9) 0.059(4) Uani 1 1 d . . . . .
H59A H 0.636941 0.257667 0.900245 0.070 Uiso 1 1 calc R U . . .
C60 C 0.7623(11) 0.3591(10) 0.8971(9) 0.050(4) Uani 1 1 d . . . . .
H60A H 0.804182 0.336238 0.921127 0.060 Uiso 1 1 calc R U . . .
C61 C 0.8020(10) 0.4406(9) 0.8757(9) 0.045(4) Uani 1 1 d . . . . .
C62 C 0.7390(10) 0.4720(11) 0.8388(9) 0.049(4) Uani 1 1 d . . . . .
H62A H 0.765086 0.527057 0.824654 0.059 Uiso 1 1 calc R U . . .
C63 C 0.6366(11) 0.4236(12) 0.8220(9) 0.056(4) Uani 1 1 d . . . . .
H63A H 0.594995 0.445792 0.796034 0.068 Uiso 1 1 calc R U . . .
C64 C 1.249(2) 1.0137(16) 0.8876(15) 0.092(7) Uani 1 1 d . . . . .
C65 C 1.2007(14) 0.9164(11) 0.8943(11) 0.066(5) Uani 1 1 d . . . . .
C66 C 1.0973(13) 0.8609(11) 0.8545(10) 0.060(4) Uani 1 1 d . . . . .
H66A H 1.059407 0.884032 0.824641 0.072 Uiso 1 1 calc R U . . .
C67 C 1.0527(12) 0.7714(10) 0.8603(10) 0.057(4) Uani 1 1 d . . . . .
H67A H 0.984282 0.735447 0.833646 0.069 Uiso 1 1 calc R U . . .
C68 C 1.1059(12) 0.7322(11) 0.9045(9) 0.053(4) Uani 1 1 d . . . . .
C69 C 1.2078(13) 0.7895(11) 0.9442(10) 0.064(5) Uani 1 1 d . . . . .
H69A H 1.246469 0.767768 0.975210 0.077 Uiso 1 1 calc R U . . .
C70 C 1.2509(13) 0.8776(10) 0.9377(10) 0.063(5) Uani 1 1 d . . . . .
H70A H 1.319133 0.913631 0.964743 0.076 Uiso 1 1 calc R U . . .
C71 C 1.3038(12) 0.3294(12) 0.9073(9) 0.054(4) Uani 1 1 d . . . . .
C72 C 1.2418(12) 0.3723(11) 0.9059(8) 0.051(4) Uani 1 1 d . . . . .
C73 C 1.2796(13) 0.4421(13) 0.9629(10) 0.069(5) Uani 1 1 d . . . . .
H73A H 1.342568 0.462915 0.999809 0.082 Uiso 1 1 calc R U . . .
C74 C 1.2199(13) 0.4798(12) 0.9626(10) 0.063(5) Uani 1 1 d . . . . .
H74A H 1.244056 0.525643 1.001212 0.075 Uiso 1 1 calc R U . . .
C75 C 1.1281(13) 0.4535(13) 0.9092(9) 0.059(4) Uani 1 1 d . . . . .
C76 C 1.0913(12) 0.3828(12) 0.8532(9) 0.056(4) Uani 1 1 d . . . . .
H76A H 1.027842 0.361522 0.816833 0.067 Uiso 1 1 calc R U . . .
C77 C 1.1493(11) 0.3435(10) 0.8514(9) 0.050(4) Uani 1 1 d . . . . .
H77A H 1.124940 0.297461 0.812973 0.060 Uiso 1 1 calc R U . . .
C78 C 0.9091(10) 0.4911(9) 0.8895(9) 0.048(4) Uani 1 1 d . . . . .
C79 C 0.9575(10) 0.5835(10) 0.8965(9) 0.046(4) Uani 1 1 d . . . . .
H79A H 0.921405 0.613126 0.895327 0.056 Uiso 1 1 calc R U . . .
C80 C 1.0581(11) 0.6361(10) 0.9052(9) 0.050(4) Uani 1 1 d . . . . .
C81 C 1.1122(11) 0.5904(11) 0.9120(9) 0.055(4) Uani 1 1 d . . . . .
H81A H 1.179356 0.622393 0.919433 0.066 Uiso 1 1 calc R U . . .
C82 C 1.0666(11) 0.4970(11) 0.9077(9) 0.051(4) Uani 1 1 d . . . . .
C83 C 0.9665(11) 0.4484(11) 0.8960(9) 0.053(4) Uani 1 1 d . . . . .
H83A H 0.936773 0.386278 0.892292 0.063 Uiso 1 1 calc R U . . .
N3 N 0.3619(12) 0.4506(10) 0.7815(8) 0.067(4) Uani 1 1 d . U . . .
N4 N 0.755(2) 1.0867(15) 0.8662(14) 0.118(7) Uani 1 1 d . U . . .
C13 C 0.4499(13) 0.4895(12) 0.8408(11) 0.067(4) Uani 1 1 d . U . . .
H13A H 0.465537 0.452863 0.871172 0.081 Uiso 1 1 calc R U . . .
C14 C 0.5181(15) 0.5817(13) 0.8584(13) 0.082(5) Uani 1 1 d . U . . .
H14A H 0.577517 0.604780 0.899460 0.099 Uiso 1 1 calc R U . . .
C15 C 0.4978(17) 0.6388(13) 0.8152(11) 0.074(5) Uani 1 1 d . U . . .
C16 C 0.4100(19) 0.6003(15) 0.7540(11) 0.090(6) Uani 1 1 d . U . . .
H16A H 0.394988 0.635101 0.721304 0.108 Uiso 1 1 calc R U . . .
C17 C 0.3409(17) 0.5042(14) 0.7412(11) 0.081(5) Uani 1 1 d . U . . .
H17A H 0.278988 0.479862 0.702492 0.097 Uiso 1 1 calc R U . . .
C18 C 0.5656(19) 0.7360(15) 0.8385(13) 0.095(6) Uani 1 1 d . U . . .
H18A H 0.616516 0.754947 0.884483 0.114 Uiso 1 1 calc R U . . .
C19 C 0.564(2) 0.7986(16) 0.8034(15) 0.116(8) Uani 1 1 d . U . . .
H19A H 0.516769 0.777101 0.755745 0.139 Uiso 1 1 calc R U . . .
C20 C 0.616(2) 0.8892(16) 0.8220(15) 0.106(6) Uani 1 1 d . U . . .
C21 C 0.691(2) 0.9354(17) 0.8938(16) 0.108(6) Uani 1 1 d . U . . .
H21A H 0.695882 0.901911 0.929916 0.129 Uiso 1 1 calc R U . . .
C22 C 0.757(2) 1.0304(18) 0.9122(18) 0.121(8) Uani 1 1 d . U . . .
H22A H 0.803830 1.054817 0.959601 0.145 Uiso 1 1 calc R U . . .
C23 C 0.689(2) 1.0437(18) 0.8003(17) 0.121(8) Uani 1 1 d . U . . .
H23A H 0.682544 1.077940 0.764864 0.145 Uiso 1 1 calc R U . . .
C24 C 0.629(2) 0.9535(16) 0.7800(17) 0.123(8) Uani 1 1 d . U . . .
H24A H 0.591554 0.931987 0.730541 0.148 Uiso 1 1 calc R U . . .
O13 O 0.2487(14) 0.1747(15) 0.9766(14) 0.068(4) Uani 0.5 1 d D . P . .
N5 N 0.0905(15) 0.1420(18) 0.9583(14) 0.068(4) Uani 0.5 1 d D . P . .
C25 C 0.1599(16) 0.152(2) 0.9360(16) 0.068(4) Uani 0.5 1 d D . P . .
H25A H 0.142160 0.141024 0.886278 0.081 Uiso 0.5 1 calc R U P . .
C26 C 0.172(2) 0.2664(17) 1.069(2) 0.068(4) Uani 0.5 1 d D . P . .
H26A H 0.180322 0.271646 1.119152 0.101 Uiso 0.5 1 calc R U P . .
H26B H 0.236365 0.293246 1.066938 0.101 Uiso 0.5 1 calc R U P . .
H26C H 0.136412 0.296770 1.044951 0.101 Uiso 0.5 1 calc R U P . .
C27 C 0.113(2) 0.1676(17) 1.0330(16) 0.068(4) Uani 0.5 1 d D . P . .
H27A H 0.149180 0.138451 1.060398 0.081 Uiso 0.5 1 calc R U P . .
H27B H 0.049829 0.141955 1.038543 0.081 Uiso 0.5 1 calc R U P . .
C28 C -0.015(2) 0.2144(19) 0.953(2) 0.068(4) Uani 0.5 1 d D . P . .
H28A H -0.082343 0.202992 0.926753 0.101 Uiso 0.5 1 calc R U P . .
H28B H -0.000733 0.218976 1.003578 0.101 Uiso 0.5 1 calc R U P . .
H28C H 0.030672 0.269683 0.944515 0.101 Uiso 0.5 1 calc R U P . .
C29 C -0.0038(18) 0.1364(19) 0.926(2) 0.068(4) Uani 0.5 1 d D . P . .
H29A H -0.052436 0.081019 0.932995 0.081 Uiso 0.5 1 calc R U P . .
H29B H -0.021145 0.131542 0.874146 0.081 Uiso 0.5 1 calc R U P . .
O2W O 0.240(6) 0.148(5) 0.698(5) 0.124(17) Uani 0.4 1 d . U P . .
O14 O 0.228(3) 0.1454(17) 0.713(2) 0.082(9) Uani 0.6 1 d D U P . .
N6 N 0.124(3) 0.0011(19) 0.642(2) 0.175(14) Uani 0.6 1 d D U P . .
C84 C 0.204(3) 0.083(2) 0.665(3) 0.148(14) Uani 0.6 1 d D U P . .
H84A H 0.252805 0.065259 0.693150 0.178 Uiso 0.6 1 calc R U P . .
C85 C 0.076(5) -0.091(3) 0.515(2) 0.23(3) Uani 0.6 1 d D U P . .
H85A H 0.083499 -0.139238 0.498326 0.346 Uiso 0.6 1 calc R U P . .
H85B H 0.006036 -0.108851 0.497336 0.346 Uiso 0.6 1 calc R U P . .
H85C H 0.109117 -0.038824 0.496509 0.346 Uiso 0.6 1 calc R U P . .
C86 C 0.122(3) -0.0684(18) 0.598(2) 0.143(14) Uani 0.6 1 d D U P . .
H86A H 0.088983 -0.123908 0.613550 0.171 Uiso 0.6 1 calc R U P . .
H86B H 0.191085 -0.054545 0.612732 0.171 Uiso 0.6 1 calc R U P . .
C87 C 0.011(2) 0.051(3) 0.5519(16) 0.136(16) Uani 0.6 1 d D U P . .
H87A H -0.058152 0.035629 0.530297 0.204 Uiso 0.6 1 calc R U P . .
H87B H 0.050606 0.111852 0.578191 0.204 Uiso 0.6 1 calc R U P . .
H87C H 0.032500 0.044321 0.514576 0.204 Uiso 0.6 1 calc R U P . .
C88 C 0.023(3) -0.013(3) 0.604(3) 0.159(14) Uani 0.6 1 d D U P . .
H88B H -0.000983 -0.006829 0.640239 0.191 Uiso 0.6 1 calc R U P . .
H88A H -0.019031 -0.074146 0.576826 0.191 Uiso 0.6 1 calc R U P . .

loop_
_atom_site_aniso_label
_atom_site_aniso_U_11
_atom_site_aniso_U_22
_atom_site_aniso_U_33
_atom_site_aniso_U_23
_atom_site_aniso_U_13
_atom_site_aniso_U_12
Cd1 0.0250(4) 0.0235(5) 0.0521(6) 0.0101(4) 0.0158(4) 0.0113(4)
Cd2 0.0260(4) 0.0328(5) 0.0432(5) 0.0081(4) 0.0127(4) 0.0167(4)
Cd3 0.0340(5) 0.0497(6) 0.0537(7) 0.0055(5) 0.0126(5) 0.0278(5)
O1 0.023(3) 0.049(4) 0.080(5) 0.022(3) 0.031(3) 0.014(3)
O2 0.023(3) 0.049(4) 0.080(5) 0.022(3) 0.031(3) 0.014(3)
O3 0.057(6) 0.054(6) 0.050(6) 0.003(5) 0.007(5) 0.043(6)
O4 0.032(5) 0.031(5) 0.052(6) 0.013(4) 0.023(4) 0.021(4)
O5 0.038(3) 0.020(3) 0.089(5) 0.012(3) 0.039(3) 0.008(2)
O6 0.038(3) 0.020(3) 0.089(5) 0.012(3) 0.039(3) 0.008(2)
O7 0.027(5) 0.075(8) 0.065(7) 0.029(6) 0.014(5) 0.017(5)
O8 0.046(6) 0.038(6) 0.072(8) 0.012(5) 0.025(6) 0.019(5)
O9 0.055(8) 0.042(7) 0.170(16) 0.028(8) 0.053(10) 0.014(6)
O10 0.117(13) 0.060(9) 0.195(19) 0.065(11) 0.083(13) 0.058(9)
O11 0.049(6) 0.053(6) 0.048(6) 0.009(5) 0.016(5) 0.038(5)
O12 0.121(12) 0.163(15) 0.062(8) -0.022(9) -0.021(8) 0.128(12)
N1 0.013(5) 0.016(5) 0.066(8) -0.002(5) 0.004(5) -0.005(4)
N2 0.034(6) 0.045(7) 0.068(8) 0.018(6) 0.025(6) 0.024(6)
C1 0.036(8) 0.060(10) 0.063(10) -0.004(8) 0.014(7) 0.023(8)
C2 0.027(7) 0.065(11) 0.087(13) 0.014(9) 0.016(8) 0.031(8)
C3 0.040(8) 0.070(12) 0.058(11) 0.001(9) 0.010(8) 0.023(8)
C4 0.061(11) 0.102(16) 0.054(11) -0.009(10) 0.000(9) 0.049(12)
C5 0.080(13) 0.073(12) 0.057(11) 0.005(9) 0.014(9) 0.054(11)
C6 0.054(10) 0.097(15) 0.067(12) 0.014(11) 0.021(9) 0.043(11)
C7 0.037(8) 0.062(11) 0.079(13) 0.014(9) 0.018(8) 0.019(8)
C8 0.025(8) 0.083(14) 0.089(14) 0.017(11) 0.016(8) 0.021(9)
C9 0.048(10) 0.071(13) 0.097(16) 0.002(11) -0.006(10) 0.027(10)
C10 0.053(11) 0.061(12) 0.086(14) -0.002(10) -0.010(10) 0.026(10)
C11 0.084(14) 0.15(2) 0.053(11) 0.001(12) 0.005(10) 0.096(15)
C12 0.074(12) 0.076(13) 0.088(14) 0.031(11) 0.025(11) 0.058(12)
C30 0.023(3) 0.049(4) 0.080(5) 0.022(3) 0.031(3) 0.014(3)
C31 0.014(5) 0.022(6) 0.060(9) 0.002(6) 0.016(6) 0.001(5)
C32 0.026(6) 0.042(8) 0.069(10) 0.034(7) 0.031(7) 0.013(6)
C33 0.016(6) 0.038(8) 0.092(12) 0.013(8) 0.016(7) 0.009(6)
C34 0.021(6) 0.028(7) 0.088(12) 0.007(7) 0.023(7) 0.010(5)
C35 0.027(7) 0.041(8) 0.086(12) 0.037(8) 0.031(7) 0.020(6)
C36 0.032(7) 0.051(9) 0.071(11) 0.022(8) 0.019(7) 0.023(7)
C37 0.025(6) 0.031(7) 0.055(9) 0.006(6) 0.016(6) 0.017(5)
C38 0.025(6) 0.028(6) 0.055(8) 0.004(6) 0.012(6) 0.018(5)
C39 0.020(6) 0.029(7) 0.051(8) -0.002(6) 0.007(6) 0.010(5)
C40 0.026(6) 0.020(6) 0.065(9) -0.011(6) 0.011(6) 0.008(5)
C41 0.019(6) 0.025(6) 0.066(9) 0.002(6) 0.012(6) 0.011(5)
C42 0.024(6) 0.022(6) 0.078(11) 0.008(6) 0.013(7) 0.014(5)
C43 0.038(7) 0.043(8) 0.049(8) 0.003(6) 0.012(6) 0.030(7)
C44 0.038(3) 0.020(3) 0.089(5) 0.012(3) 0.039(3) 0.008(2)
C45 0.034(7) 0.017(6) 0.057(9) 0.011(6) 0.028(6) 0.007(5)
C46 0.046(8) 0.021(6) 0.084(11) 0.019(7) 0.039(8) 0.015(6)
C47 0.030(7) 0.017(6) 0.079(11) 0.016(6) 0.034(7) 0.003(5)
C48 0.027(6) 0.020(6) 0.066(9) 0.017(6) 0.026(6) 0.010(5)
C49 0.037(7) 0.016(6) 0.090(12) 0.002(7) 0.040(8) 0.007(5)
C50 0.038(3) 0.020(3) 0.089(5) 0.012(3) 0.039(3) 0.008(2)
C51 0.025(4) 0.014(3) 0.076(6) 0.010(3) 0.027(4) 0.007(3)
C52 0.025(4) 0.014(3) 0.076(6) 0.010(3) 0.027(4) 0.007(3)
C53 0.025(4) 0.014(3) 0.076(6) 0.010(3) 0.027(4) 0.007(3)
C54 0.017(6) 0.015(6) 0.082(10) 0.012(6) 0.025(6) 0.001(5)
C55 0.029(7) 0.013(6) 0.079(11) 0.005(6) 0.031(7) 0.004(5)
C56 0.045(8) 0.015(6) 0.080(11) 0.019(6) 0.038(8) 0.020(6)
C57 0.034(7) 0.057(10) 0.045(9) -0.013(7) 0.012(7) 0.019(7)
C58 0.042(8) 0.051(9) 0.044(8) 0.006(7) 0.024(7) 0.028(7)
C59 0.048(9) 0.078(12) 0.052(10) -0.005(8) 0.007(7) 0.043(9)
C60 0.051(9) 0.041(8) 0.073(11) 0.017(8) 0.032(8) 0.029(7)
C61 0.026(7) 0.034(7) 0.075(11) 0.001(7) 0.024(7) 0.012(6)
C62 0.036(8) 0.050(9) 0.064(10) 0.016(8) 0.025(7) 0.018(7)
C63 0.042(8) 0.074(12) 0.072(11) 0.019(9) 0.026(8) 0.041(9)
C64 0.104(19) 0.077(15) 0.12(2) 0.011(14) 0.049(16) 0.059(15)
C65 0.063(11) 0.045(9) 0.102(15) 0.016(9) 0.035(10) 0.034(9)
C66 0.065(11) 0.042(9) 0.084(13) 0.020(9) 0.033(10) 0.033(8)
C67 0.043(8) 0.041(9) 0.084(12) 0.009(8) 0.016(8) 0.024(7)
C68 0.052(9) 0.046(9) 0.074(11) 0.010(8) 0.026(8) 0.033(8)
C69 0.058(10) 0.046(9) 0.078(12) 0.000(8) 0.007(9) 0.032(8)
C70 0.057(10) 0.027(8) 0.086(13) -0.001(8) 0.012(9) 0.017(7)
C71 0.053(9) 0.081(12) 0.048(9) 0.015(9) 0.020(8) 0.048(9)
C72 0.064(10) 0.065(10) 0.043(9) 0.015(8) 0.022(8) 0.047(9)
C73 0.066(11) 0.088(13) 0.062(11) -0.009(9) 0.003(9) 0.063(11)
C74 0.063(11) 0.076(12) 0.073(12) 0.002(9) 0.025(9) 0.053(10)
C75 0.058(10) 0.088(13) 0.067(11) 0.025(10) 0.034(9) 0.058(10)
C76 0.044(8) 0.079(12) 0.052(9) -0.004(8) 0.008(7) 0.044(9)
C77 0.050(9) 0.054(9) 0.055(9) -0.004(7) 0.016(7) 0.037(8)
C78 0.033(7) 0.028(7) 0.080(11) 0.002(7) 0.026(7) 0.010(6)
C79 0.028(7) 0.046(8) 0.070(10) 0.002(7) 0.024(7) 0.019(6)
C80 0.044(8) 0.041(8) 0.076(11) 0.007(8) 0.023(8) 0.030(7)
C81 0.039(8) 0.063(10) 0.074(11) -0.002(8) 0.022(8) 0.034(8)
C82 0.035(8) 0.053(9) 0.071(11) -0.005(8) 0.020(7) 0.027(7)
C83 0.044(8) 0.050(9) 0.085(12) 0.017(8) 0.041(8) 0.028(7)
N3 0.082(9) 0.062(8) 0.072(9) 0.018(6) 0.030(7) 0.047(7)
N4 0.154(18) 0.085(12) 0.131(15) 0.027(9) 0.079(13) 0.053(12)
C13 0.060(9) 0.054(8) 0.086(11) 0.024(8) 0.026(7) 0.030(7)
C14 0.069(10) 0.064(8) 0.106(13) 0.027(9) 0.025(9) 0.033(7)
C15 0.095(11) 0.062(7) 0.078(11) 0.022(7) 0.043(8) 0.040(8)
C16 0.133(15) 0.072(9) 0.060(10) 0.016(8) 0.028(8) 0.055(10)
C17 0.102(12) 0.079(9) 0.064(11) 0.012(8) 0.020(9) 0.056(8)
C18 0.114(15) 0.071(8) 0.092(14) 0.029(9) 0.032(11) 0.045(9)
C19 0.146(18) 0.070(8) 0.100(14) 0.037(9) 0.045(13) 0.031(12)
C20 0.166(17) 0.073(8) 0.114(13) 0.029(8) 0.066(12) 0.078(11)
C21 0.136(18) 0.079(10) 0.124(12) 0.015(9) 0.068(12) 0.054(11)
C22 0.131(18) 0.086(11) 0.149(16) 0.031(10) 0.051(14) 0.059(12)
C23 0.17(2) 0.077(10) 0.128(14) 0.028(11) 0.085(14) 0.052(14)
C24 0.18(2) 0.064(9) 0.137(14) 0.031(9) 0.069(14) 0.067(12)
O13 0.057(7) 0.054(7) 0.129(11) 0.050(8) 0.062(8) 0.037(6)
N5 0.057(7) 0.054(7) 0.129(11) 0.050(8) 0.062(8) 0.037(6)
C25 0.057(7) 0.054(7) 0.129(11) 0.050(8) 0.062(8) 0.037(6)
C26 0.057(7) 0.054(7) 0.129(11) 0.050(8) 0.062(8) 0.037(6)
C27 0.057(7) 0.054(7) 0.129(11) 0.050(8) 0.062(8) 0.037(6)
C28 0.057(7) 0.054(7) 0.129(11) 0.050(8) 0.062(8) 0.037(6)
C29 0.057(7) 0.054(7) 0.129(11) 0.050(8) 0.062(8) 0.037(6)
O2W 0.09(2) 0.067(17) 0.16(3) -0.029(18) 0.072(18) -0.025(17)
O14 0.085(14) 0.011(7) 0.17(2) 0.012(9) 0.078(14) 0.017(9)
N6 0.14(2) 0.077(15) 0.17(2) -0.027(15) -0.008(19) 0.000(14)
C84 0.130(19) 0.084(16) 0.16(2) -0.039(16) 0.052(19) 0.000(16)
C85 0.22(5) 0.09(3) 0.20(3) -0.02(3) 0.11(3) -0.09(3)
C86 0.10(2) 0.024(13) 0.20(3) 0.011(14) -0.03(2) 0.014(15)
C87 0.041(17) 0.24(4) 0.029(16) -0.039(19) -0.004(13) 0.00(2)
C88 0.122(18) 0.12(3) 0.16(3) -0.04(2) 0.04(2) 0.014(19)

loop_
_atom_type_symbol
_atom_type_description
_atom_type_scat_dispersion_real
_atom_type_scat_dispersion_imag
_atom_type_scat_source
C C 0.0033 0.0016 'International Tables Vol C Tables 4.2.6.8 and 6.1.1.4'
H H 0.0000 0.0000 'International Tables Vol C Tables 4.2.6.8 and 6.1.1.4'
N N 0.0061 0.0033 'International Tables Vol C Tables 4.2.6.8 and 6.1.1.4'
O O 0.0106 0.0060 'International Tables Vol C Tables 4.2.6.8 and 6.1.1.4'
Cd Cd -0.8075 1.2024 'International Tables Vol C Tables 4.2.6.8 and 6.1.1.4'

loop_
_geom_angle_atom_site_label_1
_geom_angle_atom_site_label_2
_geom_angle_atom_site_label_3
_geom_angle
_geom_angle_site_symmetry_1
_geom_angle_site_symmetry_3
_geom_angle_publ_flag
O1 Cd1 N1 95.5(4) . . ?
O1 Cd1 O5 139.9(4) . 1_665 ?
N1 Cd1 O5 96.0(4) . 1_665 ?
O1 Cd1 O6 85.6(4) . 1_665 ?
N1 Cd1 O6 92.7(4) . 1_665 ?
O5 Cd1 O6 55.6(3) 1_665 1_665 ?
O1 Cd1 O3 114.4(4) . 1_655 ?
N1 Cd1 O3 90.3(4) . 1_655 ?
O5 Cd1 O3 103.9(4) 1_665 1_655 ?
O6 Cd1 O3 159.5(4) 1_665 1_655 ?
O1 Cd1 O4 95.2(3) . 1_655 ?
N1 Cd1 O4 145.7(4) . 1_655 ?
O5 Cd1 O4 96.5(3) 1_665 1_655 ?
O6 Cd1 O4 120.6(3) 1_665 1_655 ?
O3 Cd1 O4 55.7(3) 1_655 1_655 ?
O1 Cd1 C44 113.1(4) . 1_665 ?
N1 Cd1 C44 94.8(4) . 1_665 ?
O5 Cd1 C44 27.6(4) 1_665 1_665 ?
O6 Cd1 C44 28.0(4) 1_665 1_665 ?
O3 Cd1 C44 131.5(4) 1_655 1_665 ?
O4 Cd1 C44 110.6(4) 1_655 1_665 ?
O1 Cd1 C37 108.4(4) . 1_655 ?
N1 Cd1 C37 118.0(4) . 1_655 ?
O5 Cd1 C37 99.6(4) 1_665 1_655 ?
O6 Cd1 C37 143.8(4) 1_665 1_655 ?
O3 Cd1 C37 27.8(4) 1_655 1_655 ?
O4 Cd1 C37 28.0(4) 1_655 1_655 ?
C44 Cd1 C37 123.2(4) 1_665 1_655 ?
O2 Cd2 O7 174.1(4) . . ?
O2 Cd2 O14 85.5(11) . . ?
O7 Cd2 O14 88.8(11) . . ?
O2 Cd2 O2W 89(2) . . ?
O7 Cd2 O2W 85(2) . . ?
O14 Cd2 O2W 10(3) . . ?
O2 Cd2 O11 90.2(4) . 1_455 ?
O7 Cd2 O11 87.8(4) . 1_455 ?
O14 Cd2 O11 86.0(10) . 1_455 ?
O2W Cd2 O11 95(2) . 1_455 ?
O2 Cd2 N3 107.5(5) . . ?
O7 Cd2 N3 78.1(5) . . ?
O14 Cd2 N3 166.6(12) . . ?
O2W Cd2 N3 162(2) . . ?
O11 Cd2 N3 90.6(5) 1_455 . ?
O2 Cd2 O4 90.7(3) . 1_655 ?
O7 Cd2 O4 91.6(3) . 1_655 ?
O14 Cd2 O4 97.7(10) . 1_655 ?
O2W Cd2 O4 88(2) . 1_655 ?
O11 Cd2 O4 176.2(3) 1_455 1_655 ?
N3 Cd2 O4 85.6(4) . 1_655 ?
O8 Cd3 O9 95.3(5) . 1_445 ?
O8 Cd3 N2 86.3(4) . 1_656 ?
O9 Cd3 N2 88.2(5) 1_445 1_656 ?
O8 Cd3 O11 95.3(4) . 1_455 ?
O9 Cd3 O11 137.1(5) 1_445 1_455 ?
N2 Cd3 O11 133.8(4) 1_656 1_455 ?
O8 Cd3 O13 174.1(6) . . ?
O9 Cd3 O13 87.6(6) 1_445 . ?
N2 Cd3 O13 99.0(7) 1_656 . ?
O11 Cd3 O13 79.1(6) 1_455 . ?
O8 Cd3 O12 105.6(5) . 1_455 ?
O9 Cd3 O12 155.8(6) 1_445 1_455 ?
N2 Cd3 O12 81.2(4) 1_656 1_455 ?
O11 Cd3 O12 53.9(4) 1_455 1_455 ?
O13 Cd3 O12 72.7(7) . 1_455 ?
O8 Cd3 C71 107.1(4) . 1_455 ?
O9 Cd3 C71 153.1(5) 1_445 1_455 ?
N2 Cd3 C71 107.4(5) 1_656 1_455 ?
O11 Cd3 C71 28.6(4) 1_455 1_455 ?
O13 Cd3 C71 68.8(6) . 1_455 ?
O12 Cd3 C71 26.3(4) 1_455 1_455 ?
C30 O1 Cd1 133.6(9) . . ?
C30 O2 Cd2 136.6(9) . . ?
C37 O3 Cd1 92.1(8) . 1_455 ?
C37 O4 Cd1 91.2(7) . 1_455 ?
C37 O4 Cd2 128.4(8) . 1_455 ?
Cd1 O4 Cd2 116.1(3) 1_455 1_455 ?
C44 O5 Cd1 93.9(8) . 1_445 ?
C44 O6 Cd1 92.4(8) . 1_445 ?
C57 O7 Cd2 138.1(10) . . ?
C57 O8 Cd3 125.6(9) . . ?
C64 O9 Cd3 101.0(14) . 1_665 ?
C71 O11 Cd2 125.9(10) . 1_655 ?
C71 O11 Cd3 91.6(8) . 1_655 ?
Cd2 O11 Cd3 117.4(4) 1_655 1_655 ?
C71 O12 Cd3 88.0(11) . 1_655 ?
C1 N1 C5 115.1(13) . . ?
C1 N1 Cd1 122.8(10) . . ?
C5 N1 Cd1 121.8(10) . . ?
C10 N2 C11 121.5(16) . . ?
C10 N2 Cd3 123.2(11) . 1_454 ?
C11 N2 Cd3 115.3(12) . 1_454 ?
N1 C1 C2 125.4(15) . . ?
N1 C1 H1A 117.3 . . ?
C2 C1 H1A 117.3 . . ?
C1 C2 C3 117.7(15) . . ?
C1 C2 H2A 121.2 . . ?
C3 C2 H2A 121.2 . . ?
C4 C3 C2 119.1(15) . . ?
C4 C3 C6 116.3(16) . . ?
C2 C3 C6 124.5(16) . . ?
C5 C4 C3 118.5(18) . . ?
C5 C4 H4A 120.8 . . ?
C3 C4 H4A 120.8 . . ?
C4 C5 N1 123.9(16) . . ?
C4 C5 H5A 118.0 . . ?
N1 C5 H5A 118.0 . . ?
C7 C6 C3 124(2) . . ?
C7 C6 H6A 117.8 . . ?
C3 C6 H6A 117.8 . . ?
C6 C7 C8 120.5(19) . . ?
C6 C7 H7A 119.7 . . ?
C8 C7 H7A 119.7 . . ?
C12 C8 C9 116.9(17) . . ?
C12 C8 C7 123.9(18) . . ?
C9 C8 C7 119.2(18) . . ?
C8 C9 C10 120(2) . . ?
C8 C9 H9A 119.9 . . ?
C10 C9 H9A 119.9 . . ?
N2 C10 C9 122.1(19) . . ?
N2 C10 H10A 118.9 . . ?
C9 C10 H10A 118.9 . . ?
N2 C11 C12 117(2) . . ?
N2 C11 H11A 121.7 . . ?
C12 C11 H11A 121.7 . . ?
C8 C12 C11 122.6(18) . . ?
C8 C12 H12A 118.7 . . ?
C11 C12 H12A 118.7 . . ?
O1 C30 O2 126.2(12) . . ?
O1 C30 C31 117.5(13) . . ?
O2 C30 C31 116.3(13) . . ?
C36 C31 C32 118.6(11) . . ?
C36 C31 C30 122.1(12) . . ?
C32 C31 C30 119.3(12) . . ?
C31 C32 C33 118.4(12) . . ?
C31 C32 H32A 120.8 . . ?
C33 C32 H32A 120.8 . . ?
C32 C33 C34 123.6(13) . . ?
C32 C33 H33A 118.2 . . ?
C34 C33 H33A 118.2 . . ?
C35 C34 C33 116.0(12) . . ?
C35 C34 C51 121.5(13) . . ?
C33 C34 C51 122.5(12) . . ?
C36 C35 C34 121.1(13) . . ?
C36 C35 H35A 119.5 . . ?
C34 C35 H35A 119.5 . . ?
C35 C36 C31 122.3(13) . . ?
C35 C36 H36A 118.9 . . ?
C31 C36 H36A 118.9 . . ?
O3 C37 O4 120.5(11) . . ?
O3 C37 C38 118.5(12) . . ?
O4 C37 C38 120.9(12) . . ?
O3 C37 Cd1 60.1(6) . 1_455 ?
O4 C37 Cd1 60.8(6) . 1_455 ?
C38 C37 Cd1 172.9(10) . 1_455 ?
C39 C38 C43 119.8(11) . . ?
C39 C38 C37 122.2(11) . . ?
C43 C38 C37 118.0(11) . . ?
C38 C39 C40 121.3(11) . . ?
C38 C39 H39A 119.3 . . ?
C40 C39 H39A 119.3 . . ?
C39 C40 C41 119.6(11) . . ?
C39 C40 H40A 120.2 . . ?
C41 C40 H40A 120.2 . . ?
C42 C41 C40 118.9(11) . . ?
C42 C41 C53 121.6(12) . . ?
C40 C41 C53 119.3(12) . . ?
C41 C42 C43 121.7(12) . . ?
C41 C42 H42A 119.1 . . ?
C43 C42 H42A 119.1 . . ?
C42 C43 C38 118.6(12) . . ?
C42 C43 H43A 120.7 . . ?
C38 C43 H43A 120.7 . . ?
O5 C44 O6 118.1(11) . . ?
O5 C44 C45 120.3(12) . . ?
O6 C44 C45 121.7(12) . . ?
O5 C44 Cd1 58.5(6) . 1_445 ?
O6 C44 Cd1 59.6(6) . 1_445 ?
C45 C44 Cd1 178.7(10) . 1_445 ?
C46 C45 C50 117.8(11) . . ?
C46 C45 C44 121.1(12) . . ?
C50 C45 C44 121.1(11) . . ?
C45 C46 C47 120.6(13) . . ?
C45 C46 H46A 119.7 . . ?
C47 C46 H46A 119.7 . . ?
C46 C47 C48 120.8(12) . . ?
C46 C47 H47A 119.6 . . ?
C48 C47 H47A 119.6 . . ?
C49 C48 C47 118.0(11) . . ?
C49 C48 C55 121.2(11) . . ?
C47 C48 C55 120.8(11) . . ?
C50 C49 C48 120.6(12) . . ?
C50 C49 H49A 119.7 . . ?
C48 C49 H49A 119.7 . . ?
C49 C50 C45 122.1(13) . . ?
C49 C50 H50A 119.0 . . ?
C45 C50 H50A 119.0 . . ?
C56 C51 C52 117.9(11) . . ?
C56 C51 C34 121.5(11) . . ?
C52 C51 C34 120.5(11) . . ?
C53 C52 C51 121.7(11) . . ?
C53 C52 H52A 119.1 . . ?
C51 C52 H52A 119.1 . . ?
C54 C53 C52 117.6(11) . . ?
C54 C53 C41 122.1(11) . . ?
C52 C53 C41 120.2(11) . . ?
C53 C54 C55 122.4(11) . . ?
C53 C54 H54A 118.8 . . ?
C55 C54 H54A 118.8 . . ?
C56 C55 C54 117.7(11) . . ?
C56 C55 C48 122.1(11) . . ?
C54 C55 C48 120.1(11) . . ?
C51 C56 C55 122.6(11) . . ?
C51 C56 H56A 118.7 . . ?
C55 C56 H56A 118.7 . . ?
O7 C57 O8 127.6(14) . . ?
O7 C57 C58 115.1(15) . . ?
O8 C57 C58 117.2(14) . . ?
C63 C58 C59 118.9(14) . . ?
C63 C58 C57 119.1(13) . . ?
C59 C58 C57 121.9(15) . . ?
C60 C59 C58 119.7(17) . . ?
C60 C59 H59A 120.2 . . ?
C58 C59 H59A 120.2 . . ?
C61 C60 C59 121.3(15) . . ?
C61 C60 H60A 119.4 . . ?
C59 C60 H60A 119.4 . . ?
C62 C61 C60 118.6(13) . . ?
C62 C61 C78 120.3(14) . . ?
C60 C61 C78 121.1(13) . . ?
C61 C62 C63 121.5(15) . . ?
C61 C62 H62A 119.2 . . ?
C63 C62 H62A 119.2 . . ?
C58 C63 C62 119.9(14) . . ?
C58 C63 H63A 120.0 . . ?
C62 C63 H63A 120.0 . . ?
O9 C64 O10 124(2) . . ?
O9 C64 C65 114(2) . . ?
O10 C64 C65 121(2) . . ?
C70 C65 C66 116.7(16) . . ?
C70 C65 C64 124.2(18) . . ?
C66 C65 C64 119.0(17) . . ?
C67 C66 C65 119.4(16) . . ?
C67 C66 H66A 120.3 . . ?
C65 C66 H66A 120.3 . . ?
C66 C67 C68 123.1(16) . . ?
C66 C67 H67A 118.5 . . ?
C68 C67 H67A 118.5 . . ?
C69 C68 C67 116.1(15) . . ?
C69 C68 C80 122.1(14) . . ?
C67 C68 C80 121.7(15) . . ?
C70 C69 C68 120.2(16) . . ?
C70 C69 H69A 119.9 . . ?
C68 C69 H69A 119.9 . . ?
C65 C70 C69 124.6(17) . . ?
C65 C70 H70A 117.7 . . ?
C69 C70 H70A 117.7 . . ?
O12 C71 O11 122.1(14) . . ?
O12 C71 C72 121.5(15) . . ?
O11 C71 C72 116.3(13) . . ?
O12 C71 Cd3 65.7(9) . 1_655 ?
O11 C71 Cd3 59.8(7) . 1_655 ?
C72 C71 Cd3 158.7(12) . 1_655 ?
C77 C72 C73 120.2(13) . . ?
C77 C72 C71 122.0(14) . . ?
C73 C72 C71 117.7(14) . . ?
C72 C73 C74 117.5(16) . . ?
C72 C73 H73A 121.2 . . ?
C74 C73 H73A 121.2 . . ?
C75 C74 C73 123.9(16) . . ?
C75 C74 H74A 118.1 . . ?
C73 C74 H74A 118.1 . . ?
C74 C75 C76 117.5(13) . . ?
C74 C75 C82 123.5(16) . . ?
C76 C75 C82 119.0(14) . . ?
C75 C76 C77 120.2(14) . . ?
C75 C76 H76A 119.9 . . ?
C77 C76 H76A 119.9 . . ?
C72 C77 C76 120.6(14) . . ?
C72 C77 H77A 119.7 . . ?
C76 C77 H77A 119.7 . . ?
C79 C78 C83 116.9(13) . . ?
C79 C78 C61 120.9(12) . . ?
C83 C78 C61 122.2(13) . . ?
C78 C79 C80 124.4(13) . . ?
C78 C79 H79A 117.8 . . ?
C80 C79 H79A 117.8 . . ?
C81 C80 C79 116.3(14) . . ?
C81 C80 C68 119.3(14) . . ?
C79 C80 C68 124.3(13) . . ?
C80 C81 C82 120.8(14) . . ?
C80 C81 H81A 119.6 . . ?
C82 C81 H81A 119.6 . . ?
C83 C82 C81 120.3(13) . . ?
C83 C82 C75 122.8(15) . . ?
C81 C82 C75 116.7(14) . . ?
C82 C83 C78 121.2(14) . . ?
C82 C83 H83A 119.4 . . ?
C78 C83 H83A 119.4 . . ?
C17 N3 C13 116.8(17) . . ?
C17 N3 Cd2 121.3(14) . . ?
C13 N3 Cd2 119.9(11) . . ?
C23 N4 C22 112(3) . . ?
N3 C13 C14 123.3(17) . . ?
N3 C13 H13A 118.4 . . ?
C14 C13 H13A 118.4 . . ?
C15 C14 C13 120(2) . . ?
C15 C14 H14A 119.8 . . ?
C13 C14 H14A 119.8 . . ?
C16 C15 C14 117(2) . . ?
C16 C15 C18 123(2) . . ?
C14 C15 C18 119(2) . . ?
C15 C16 C17 119.0(19) . . ?
C15 C16 H16A 120.5 . . ?
C17 C16 H16A 120.5 . . ?
N3 C17 C16 123(2) . . ?
N3 C17 H17A 118.4 . . ?
C16 C17 H17A 118.4 . . ?
C19 C18 C15 128(2) . . ?
C19 C18 H18A 115.8 . . ?
C15 C18 H18A 115.8 . . ?
C18 C19 C20 133(3) . . ?
C18 C19 H19A 113.6 . . ?
C20 C19 H19A 113.6 . . ?
C19 C20 C24 131(3) . . ?
C19 C20 C21 122(2) . . ?
C24 C20 C21 106(3) . . ?
C22 C21 C20 123(3) . . ?
C22 C21 H21A 118.5 . . ?
C20 C21 H21A 118.5 . . ?
N4 C22 C21 125(3) . . ?
N4 C22 H22A 117.6 . . ?
C21 C22 H22A 117.6 . . ?
N4 C23 C24 125(3) . . ?
N4 C23 H23A 117.5 . . ?
C24 C23 H23A 117.5 . . ?
C23 C24 C20 129(3) . . ?
C23 C24 H24A 115.4 . . ?
C20 C24 H24A 115.4 . . ?
C25 O13 Cd3 116.9(18) . . ?
C25 N5 C29 135(2) . . ?
C25 N5 C27 122(2) . . ?
C29 N5 C27 100(2) . . ?
O13 C25 N5 125(2) . . ?
O13 C25 H25A 117.5 . . ?
N5 C25 H25A 117.5 . . ?
C27 C26 H26A 109.5 . . ?
C27 C26 H26B 109.5 . . ?
H26A C26 H26B 109.5 . . ?
C27 C26 H26C 109.5 . . ?
H26A C26 H26C 109.5 . . ?
H26B C26 H26C 109.5 . . ?
N5 C27 C26 120(3) . . ?
N5 C27 H27A 107.3 . . ?
C26 C27 H27A 107.3 . . ?
N5 C27 H27B 107.3 . . ?
C26 C27 H27B 107.3 . . ?
H27A C27 H27B 106.9 . . ?
C29 C28 H28A 109.5 . . ?
C29 C28 H28B 109.5 . . ?
H28A C28 H28B 109.5 . . ?
C29 C28 H28C 109.5 . . ?
H28A C28 H28C 109.5 . . ?
H28B C28 H28C 109.5 . . ?
N5 C29 C28 117(3) . . ?
N5 C29 H29A 108.0 . . ?
C28 C29 H29A 108.0 . . ?
N5 C29 H29B 108.0 . . ?
C28 C29 H29B 108.0 . . ?
H29A C29 H29B 107.2 . . ?
C84 O2W Cd2 161(9) . . ?
C84 O14 Cd2 144(4) . . ?
C84 N6 C86 120(3) . . ?
C84 N6 C88 122(3) . . ?
C86 N6 C88 101(3) . . ?
O2W C84 O14 18(6) . . ?
O2W C84 N6 147(6) . . ?
O14 C84 N6 130(3) . . ?
O2W C84 H84A 96.8 . . ?
O14 C84 H84A 96.8 . . ?
N6 C84 H84A 96.8 . . ?
C86 C85 H85A 109.5 . . ?
C86 C85 H85B 109.5 . . ?
H85A C85 H85B 109.5 . . ?
C86 C85 H85C 109.5 . . ?
H85A C85 H85C 109.5 . . ?
H85B C85 H85C 109.5 . . ?
N6 C86 C85 125(4) . . ?
N6 C86 H86A 106.1 . . ?
C85 C86 H86A 106.1 . . ?
N6 C86 H86B 106.1 . . ?
C85 C86 H86B 106.1 . . ?
H86A C86 H86B 106.3 . . ?
C88 C87 H87A 109.5 . . ?
C88 C87 H87B 109.5 . . ?
H87A C87 H87B 109.5 . . ?
C88 C87 H87C 109.5 . . ?
H87A C87 H87C 109.5 . . ?
H87B C87 H87C 109.5 . . ?
N6 C88 C87 117(4) . . ?
N6 C88 H88B 108.1 . . ?
C87 C88 H88B 108.1 . . ?
N6 C88 H88A 108.1 . . ?
C87 C88 H88A 108.1 . . ?
H88B C88 H88A 107.3 . . ?

loop_
_geom_bond_atom_site_label_1
_geom_bond_atom_site_label_2
_geom_bond_distance
_geom_bond_site_symmetry_2
_geom_bond_publ_flag
Cd1 O1 2.206(9) . ?
Cd1 N1 2.284(11) . ?
Cd1 O5 2.315(9) 1_665 ?
Cd1 O6 2.338(9) 1_665 ?
Cd1 O3 2.360(9) 1_655 ?
Cd1 O4 2.375(8) 1_655 ?
Cd1 C44 2.709(13) 1_665 ?
Cd1 C37 2.720(12) 1_655 ?
Cd2 O2 2.235(9) . ?
Cd2 O7 2.253(10) . ?
Cd2 O14 2.26(2) . ?
Cd2 O2W 2.33(7) . ?
Cd2 O11 2.340(10) 1_455 ?
Cd2 N3 2.371(15) . ?
Cd2 O4 2.400(9) 1_655 ?
Cd3 O8 2.230(11) . ?
Cd3 O9 2.279(13) 1_445 ?
Cd3 N2 2.369(12) 1_656 ?
Cd3 O11 2.368(9) 1_455 ?
Cd3 O13 2.38(2) . ?
Cd3 O12 2.497(14) 1_455 ?
Cd3 C71 2.737(16) 1_455 ?
O1 C30 1.258(17) . ?
O2 C30 1.263(17) . ?
O3 C37 1.269(16) . ?
O4 C37 1.278(16) . ?
O5 C44 1.257(16) . ?
O6 C44 1.274(16) . ?
O7 C57 1.232(19) . ?
O8 C57 1.235(19) . ?
O9 C64 1.22(3) . ?
O10 C64 1.25(3) . ?
O11 C71 1.310(19) . ?
O12 C71 1.212(19) . ?
N1 C1 1.303(18) . ?
N1 C5 1.38(2) . ?
N2 C10 1.28(2) . ?
N2 C11 1.32(2) . ?
C1 C2 1.36(2) . ?
C1 H1A 0.9300 . ?
C2 C3 1.38(2) . ?
C2 H2A 0.9300 . ?
C3 C4 1.37(2) . ?
C3 C6 1.50(2) . ?
C4 C5 1.34(2) . ?
C4 H4A 0.9300 . ?
C5 H5A 0.9300 . ?
C6 C7 1.28(2) . ?
C6 H6A 0.9300 . ?
C7 C8 1.53(2) . ?
C7 H7A 0.9300 . ?
C8 C12 1.33(3) . ?
C8 C9 1.35(3) . ?
C9 C10 1.39(2) . ?
C9 H9A 0.9300 . ?
C10 H10A 0.9300 . ?
C11 C12 1.44(2) . ?
C11 H11A 0.9300 . ?
C12 H12A 0.9300 . ?
C30 C31 1.492(16) . ?
C31 C36 1.369(19) . ?
C31 C32 1.384(18) . ?
C32 C33 1.383(17) . ?
C32 H32A 0.9300 . ?
C33 C34 1.39(2) . ?
C33 H33A 0.9300 . ?
C34 C35 1.378(19) . ?
C34 C51 1.482(16) . ?
C35 C36 1.372(18) . ?
C35 H35A 0.9300 . ?
C36 H36A 0.9300 . ?
C37 C38 1.478(16) . ?
C38 C39 1.377(17) . ?
C38 C43 1.413(18) . ?
C39 C40 1.392(17) . ?
C39 H39A 0.9300 . ?
C40 C41 1.403(18) . ?
C40 H40A 0.9300 . ?
C41 C42 1.392(18) . ?
C41 C53 1.472(16) . ?
C42 C43 1.392(16) . ?
C42 H42A 0.9300 . ?
C43 H43A 0.9300 . ?
C44 C45 1.481(16) . ?
C45 C46 1.365(18) . ?
C45 C50 1.401(18) . ?
C46 C47 1.382(17) . ?
C46 H46A 0.9300 . ?
C47 C48 1.393(18) . ?
C47 H47A 0.9300 . ?
C48 C49 1.383(18) . ?
C48 C55 1.485(16) . ?
C49 C50 1.341(17) . ?
C49 H49A 0.9300 . ?
C50 H50A 0.9300 . ?
C51 C56 1.360(16) . ?
C51 C52 1.399(16) . ?
C52 C53 1.398(16) . ?
C52 H52A 0.9300 . ?
C53 C54 1.363(16) . ?
C54 C55 1.398(17) . ?
C54 H54A 0.9300 . ?
C55 C56 1.383(17) . ?
C56 H56A 0.9300 . ?
C57 C58 1.523(19) . ?
C58 C63 1.38(2) . ?
C58 C59 1.41(2) . ?
C59 C60 1.38(2) . ?
C59 H59A 0.9300 . ?
C60 C61 1.38(2) . ?
C60 H60A 0.9300 . ?
C61 C62 1.37(2) . ?
C61 C78 1.475(18) . ?
C62 C63 1.39(2) . ?
C62 H62A 0.9300 . ?
C63 H63A 0.9300 . ?
C64 C65 1.51(3) . ?
C65 C70 1.37(2) . ?
C65 C66 1.41(2) . ?
C66 C67 1.38(2) . ?
C66 H66A 0.9300 . ?
C67 C68 1.41(2) . ?
C67 H67A 0.9300 . ?
C68 C69 1.39(2) . ?
C68 C80 1.46(2) . ?
C69 C70 1.37(2) . ?
C69 H69A 0.9300 . ?
C70 H70A 0.9300 . ?
C71 C72 1.49(2) . ?
C72 C77 1.37(2) . ?
C72 C73 1.39(2) . ?
C73 C74 1.392(19) . ?
C73 H73A 0.9300 . ?
C74 C75 1.36(2) . ?
C74 H74A 0.9300 . ?
C75 C76 1.39(2) . ?
C75 C82 1.491(18) . ?
C76 C77 1.397(18) . ?
C76 H76A 0.9300 . ?
C77 H77A 0.9300 . ?
C78 C79 1.382(19) . ?
C78 C83 1.402(19) . ?
C79 C80 1.41(2) . ?
C79 H79A 0.9300 . ?
C80 C81 1.398(18) . ?
C81 C82 1.40(2) . ?
C81 H81A 0.9300 . ?
C82 C83 1.38(2) . ?
C83 H83A 0.9300 . ?
N3 C17 1.30(2) . ?
N3 C13 1.36(2) . ?
N4 C23 1.32(3) . ?
N4 C22 1.34(3) . ?
C13 C14 1.40(3) . ?
C13 H13A 0.9300 . ?
C14 C15 1.38(3) . ?
C14 H14A 0.9300 . ?
C15 C16 1.38(3) . ?
C15 C18 1.46(3) . ?
C16 C17 1.46(3) . ?
C16 H16A 0.9300 . ?
C17 H17A 0.9300 . ?
C18 C19 1.29(3) . ?
C18 H18A 0.9300 . ?
C19 C20 1.35(3) . ?
C19 H19A 0.9300 . ?
C20 C24 1.37(3) . ?
C20 C21 1.44(4) . ?
C21 C22 1.43(3) . ?
C21 H21A 0.9300 . ?
C22 H22A 0.9300 . ?
C23 C24 1.35(3) . ?
C23 H23A 0.9300 . ?
C24 H24A 0.9300 . ?
O13 C25 1.256(18) . ?
N5 C25 1.306(17) . ?
N5 C29 1.405(18) . ?
N5 C27 1.431(18) . ?
C25 H25A 0.9300 . ?
C26 C27 1.520(19) . ?
C26 H26A 0.9600 . ?
C26 H26B 0.9600 . ?
C26 H26C 0.9600 . ?
C27 H27A 0.9700 . ?
C27 H27B 0.9700 . ?
C28 C29 1.542(19) . ?
C28 H28A 0.9600 . ?
C28 H28B 0.9600 . ?
C28 H28C 0.9600 . ?
C29 H29A 0.9700 . ?
C29 H29B 0.9700 . ?
O2W C84 1.06(7) . ?
O14 C84 1.238(19) . ?
N6 C84 1.337(18) . ?
N6 C86 1.449(19) . ?
N6 C88 1.454(19) . ?
C84 H84A 0.9800 . ?
C85 C86 1.54(2) . ?
C85 H85A 0.9600 . ?
C85 H85B 0.9600 . ?
C85 H85C 0.9600 . ?
C86 H86A 0.9700 . ?
C86 H86B 0.9700 . ?
C87 C88 1.54(2) . ?
C87 H87A 0.9600 . ?
C87 H87B 0.9600 . ?
C87 H87C 0.9600 . ?
C88 H88B 0.9700 . ?
C88 H88A 0.9700 . ?

loop_
_publcif_info_exptl_table_extra_item
sin_theta_over_lambda_max

loop_
_publcif_info_exptl_table_header_item
?
